data_7016466
loop_
_publ_author_name
'Tao, Xian'
'Shen, Kecheng'
'Feng, Meng'
'Tang, Qingyun'
'Fang, Jiangtao'
'Wang, Yulong'
'Shen, Yingzhong'

_publ_section_title
;
 Organophosphine/phosphite stabilized disilver(i) methanedisulphonates:
 synthesis, solid state structures and their potential use as MOCVD
 precursors.
;
_journal_issue 36
_journal_name_full 'Dalton transactions (Cambridge, England : 2003)'
_journal_page_first 9250
_journal_page_last 9258
_journal_paper_doi 10.1039/c1dt10575b
_journal_volume 40
_journal_year 2011
_chemical_formula_sum 'C81 H72 Ag2 Cl2 O6 P4 S2'
_chemical_formula_weight 1616.05
_chemical_name_systematic
;
?
;
_space_group_IT_number 2
_symmetry_cell_setting triclinic
_symmetry_space_group_name_Hall '-P 1'
_symmetry_space_group_name_H-M 'P -1'
_atom_sites_solution_hydrogens geom
_atom_sites_solution_primary direct
_atom_sites_solution_secondary difmap
_audit_creation_method SHELXL-97
_audit_update_record
;
2011-06-11 # Formatted by publCIF
;
_cell_angle_alpha 99.86(3)
_cell_angle_beta 97.83(3)
_cell_angle_gamma 111.25(3)
_cell_formula_units_Z 2
_cell_length_a 12.299(3)
_cell_length_b 13.261(3)
_cell_length_c 25.321(5)
_cell_measurement_reflns_used 13686
_cell_measurement_temperature 153(2)
_cell_measurement_theta_max 29.0398
_cell_measurement_theta_min 2.5085
_cell_volume 3702.7(18)
_computing_cell_refinement 'Bruker XSCANS'
_computing_data_collection 'Bruker XSCANS'
_computing_data_reduction 'Bruker SHELXTL'
_computing_molecular_graphics 'Bruker SHELXTL'
_computing_publication_material 'Bruker SHELXTL'
_computing_structure_refinement 'SHELXL-97 (Sheldrick, 1997)'
_computing_structure_solution 'SHELXS-97 (Sheldrick, 1990)'
_diffrn_ambient_temperature 153(2)
_diffrn_measured_fraction_theta_full 0.982
_diffrn_measured_fraction_theta_max 0.982
_diffrn_measurement_device_type 'BRUKER SMART Apex CCD'
_diffrn_measurement_method '\w scans'
_diffrn_radiation_monochromator graphite
_diffrn_radiation_source 'fine-focus sealed tube'
_diffrn_radiation_type MoK\a
_diffrn_radiation_wavelength 0.71073
_diffrn_reflns_av_R_equivalents 0.0482
_diffrn_reflns_av_sigmaI/netI 0.0768
_diffrn_reflns_limit_h_max 14
_diffrn_reflns_limit_h_min -11
_diffrn_reflns_limit_k_max 15
_diffrn_reflns_limit_k_min -14
_diffrn_reflns_limit_l_max 27
_diffrn_reflns_limit_l_min -30
_diffrn_reflns_number 29033
_diffrn_reflns_theta_full 25.35
_diffrn_reflns_theta_max 25.35
_diffrn_reflns_theta_min 3.15
_exptl_absorpt_coefficient_mu 0.797
_exptl_absorpt_correction_T_max 0.8569
_exptl_absorpt_correction_T_min 0.8569
_exptl_absorpt_correction_type multi-scan
_exptl_absorpt_process_details sadabs
_exptl_crystal_colour colorless
_exptl_crystal_density_diffrn 1.449
_exptl_crystal_density_method 'not measured'
_exptl_crystal_description Block
_exptl_crystal_F_000 1652
_exptl_crystal_size_max 0.20
_exptl_crystal_size_mid 0.20
_exptl_crystal_size_min 0.20
_refine_diff_density_max 2.302
_refine_diff_density_min -1.195
_refine_diff_density_rms 0.109
_refine_ls_extinction_method none
_refine_ls_goodness_of_fit_ref 1.067
_refine_ls_hydrogen_treatment constr
_refine_ls_matrix_type full
_refine_ls_number_parameters 847
_refine_ls_number_reflns 13301
_refine_ls_number_restraints 76
_refine_ls_restrained_S_all 1.080
_refine_ls_R_factor_all 0.0840
_refine_ls_R_factor_gt 0.0685
_refine_ls_shift/su_max 0.000
_refine_ls_shift/su_mean 0.000
_refine_ls_structure_factor_coef Fsqd
_refine_ls_weighting_details 'calc w=1/[\s^2^(Fo^2^)+(0.0858P)^2^+7.7301P] where P=(Fo^2^+2Fc^2^)/3'
_refine_ls_weighting_scheme calc
_refine_ls_wR_factor_gt 0.1744
_refine_ls_wR_factor_ref 0.1878
_reflns_number_gt 10663
_reflns_number_total 13301
_reflns_threshold_expression >2sigma(I)
_cod_data_source_file c1dt10575b.txt
_cod_data_source_block shelxl
_cod_depositor_comments
;
The following automatic conversions were performed:

'_symmetry_cell_setting' value 'Triclinic' changed to 'triclinic'
according to /home/saulius/struct/CIF-dictionaries/cif_core.dic
dictionary named 'cif_core.dic' version 2.4.1 from 2010-06-29.

Automatic conversion script
Id: cif_fix_values 1715 2011-07-08 13:25:40Z adriana 
;
_cod_original_sg_symbol_H-M P-1
_cod_database_code 7016466

loop_
_symmetry_equiv_pos_as_xyz
'x, y, z'
'-x, -y, -z'

loop_
_atom_site_label
_atom_site_type_symbol
_atom_site_fract_x
_atom_site_fract_y
_atom_site_fract_z
_atom_site_U_iso_or_equiv
_atom_site_adp_type
_atom_site_occupancy
_atom_site_symmetry_multiplicity
_atom_site_calc_flag
_atom_site_refinement_flags
_atom_site_disorder_assembly
_atom_site_disorder_group
Ag1 Ag 0.25206(4) 0.73211(3) 0.625034(15) 0.03018(14) Uani 1 1 d . . .
Ag2 Ag 0.35737(4) 0.68322(4) 0.854282(17) 0.04039(16) Uani 1 1 d . . .
C1 C 0.2191(5) 0.8070(5) 0.7613(2) 0.0395(15) Uani 1 1 d . . .
H1A H 0.2059 0.8288 0.7977 0.047 Uiso 1 1 calc R . .
H1B H 0.1820 0.8406 0.7373 0.047 Uiso 1 1 calc R . .
C2 C 0.3499(5) 0.5048(5) 0.6062(2) 0.0308(12) Uani 1 1 d . . .
C3 C 0.3307(5) 0.5043(5) 0.6594(2) 0.0386(14) Uani 1 1 d . . .
H3 H 0.3100 0.5593 0.6779 0.046 Uiso 1 1 calc R . .
C4 C 0.3419(6) 0.4237(5) 0.6847(3) 0.0463(16) Uani 1 1 d . . .
H4 H 0.3310 0.4251 0.7204 0.056 Uiso 1 1 calc R . .
C5 C 0.3699(6) 0.3402(5) 0.6564(3) 0.0491(17) Uani 1 1 d . . .
H5 H 0.3783 0.2858 0.6734 0.059 Uiso 1 1 calc R . .
C6 C 0.3850(6) 0.3372(5) 0.6039(3) 0.0460(16) Uani 1 1 d . . .
H6 H 0.4021 0.2799 0.5851 0.055 Uiso 1 1 calc R . .
C7 C 0.3751(6) 0.4195(5) 0.5780(3) 0.0404(14) Uani 1 1 d . . .
H7 H 0.3853 0.4171 0.5422 0.049 Uiso 1 1 calc R . .
C8 C 0.5018(5) 0.7103(5) 0.5821(2) 0.0307(12) Uani 1 1 d . . .
C9 C 0.5882(5) 0.6689(5) 0.5701(2) 0.0400(14) Uani 1 1 d . . .
H9 H 0.5671 0.5923 0.5603 0.048 Uiso 1 1 calc R . .
C10 C 0.7032(6) 0.7400(6) 0.5728(3) 0.0453(16) Uani 1 1 d . . .
H10 H 0.7589 0.7114 0.5639 0.054 Uiso 1 1 calc R . .
C11 C 0.7368(6) 0.8536(6) 0.5887(3) 0.0474(16) Uani 1 1 d . . .
H11 H 0.8151 0.9011 0.5905 0.057 Uiso 1 1 calc R . .
C12 C 0.6561(6) 0.8971(6) 0.6017(3) 0.0536(18) Uani 1 1 d . . .
H12 H 0.6790 0.9738 0.6126 0.064 Uiso 1 1 calc R . .
C13 C 0.5379(6) 0.8244(5) 0.5986(3) 0.0458(16) Uani 1 1 d . . .
H13 H 0.4829 0.8537 0.6079 0.055 Uiso 1 1 calc R . .
C14 C 0.2806(5) 0.5603(4) 0.5056(2) 0.0294(12) Uani 1 1 d . . .
C15 C 0.3412(5) 0.5874(5) 0.4643(2) 0.0358(13) Uani 1 1 d . . .
H15 H 0.4214 0.6353 0.4731 0.043 Uiso 1 1 calc R . .
C16 C 0.2804(6) 0.5418(5) 0.4087(2) 0.0401(14) Uani 1 1 d . . .
H16 H 0.3211 0.5595 0.3810 0.048 Uiso 1 1 calc R . .
C17 C 0.1630(6) 0.4724(5) 0.3955(2) 0.0400(14) Uani 1 1 d . . .
H17 H 0.1237 0.4430 0.3588 0.048 Uiso 1 1 calc R . .
C18 C 0.1018(6) 0.4452(5) 0.4361(3) 0.0440(15) Uani 1 1 d . . .
H18 H 0.0213 0.3978 0.4268 0.053 Uiso 1 1 calc R . .
C19 C 0.1610(5) 0.4890(5) 0.4914(2) 0.0383(14) Uani 1 1 d . . .
H19 H 0.1196 0.4701 0.5187 0.046 Uiso 1 1 calc R . .
C20 C 0.3259(5) 0.9863(5) 0.5929(2) 0.0344(13) Uani 1 1 d . . .
C21 C 0.4171(6) 1.0372(5) 0.6407(3) 0.0460(16) Uani 1 1 d . . .
H21 H 0.4039 1.0182 0.6736 0.055 Uiso 1 1 calc R . .
C22 C 0.5262(7) 1.1153(6) 0.6387(3) 0.0548(18) Uani 1 1 d . . .
H22 H 0.5865 1.1493 0.6703 0.066 Uiso 1 1 calc R . .
C23 C 0.5453(6) 1.1428(6) 0.5894(3) 0.0533(18) Uani 1 1 d . . .
H23 H 0.6189 1.1956 0.5882 0.064 Uiso 1 1 calc R . .
C24 C 0.4585(7) 1.0941(6) 0.5427(3) 0.0533(18) Uani 1 1 d . . .
H24 H 0.4730 1.1131 0.5099 0.064 Uiso 1 1 calc R . .
C25 C 0.3478(6) 1.0154(5) 0.5442(3) 0.0417(15) Uani 1 1 d . . .
H25 H 0.2882 0.9823 0.5123 0.050 Uiso 1 1 calc R . .
C26 C 0.0939(5) 0.8267(5) 0.5303(2) 0.0337(13) Uani 1 1 d . . .
C27 C 0.1078(6) 0.7476(5) 0.4908(2) 0.0439(15) Uani 1 1 d . . .
H27 H 0.1670 0.7213 0.4995 0.053 Uiso 1 1 calc R . .
C28 C 0.0342(7) 0.7080(6) 0.4389(3) 0.0559(19) Uani 1 1 d . . .
H28 H 0.0455 0.6569 0.4125 0.067 Uiso 1 1 calc R . .
C29 C -0.0546(7) 0.7438(6) 0.4265(3) 0.0521(18) Uani 1 1 d . . .
H29 H -0.1055 0.7149 0.3920 0.062 Uiso 1 1 calc R . .
C30 C -0.0698(6) 0.8229(6) 0.4648(3) 0.0529(18) Uani 1 1 d . . .
H30 H -0.1297 0.8482 0.4558 0.063 Uiso 1 1 calc R . .
C31 C 0.0049(6) 0.8642(5) 0.5165(3) 0.0426(15) Uani 1 1 d . . .
H31 H -0.0049 0.9176 0.5422 0.051 Uiso 1 1 calc R . .
C32 C 0.1187(5) 0.9410(5) 0.6416(2) 0.0323(12) Uani 1 1 d . . .
C33 C 0.1456(6) 1.0553(5) 0.6500(2) 0.0406(14) Uani 1 1 d . . .
H33 H 0.2010 1.0991 0.6330 0.049 Uiso 1 1 calc R . .
C34 C 0.0885(6) 1.1024(6) 0.6840(3) 0.0485(17) Uani 1 1 d . . .
H34 H 0.1064 1.1783 0.6897 0.058 Uiso 1 1 calc R . .
C35 C 0.0056(6) 1.0390(6) 0.7096(3) 0.0496(17) Uani 1 1 d . . .
H35 H -0.0317 1.0719 0.7323 0.059 Uiso 1 1 calc R . .
C36 C -0.0209(6) 0.9265(6) 0.7009(3) 0.0463(16) Uani 1 1 d . . .
H36 H -0.0766 0.8830 0.7178 0.056 Uiso 1 1 calc R . .
C37 C 0.0348(5) 0.8778(5) 0.6670(2) 0.0366(13) Uani 1 1 d . . .
H37 H 0.0158 0.8016 0.6612 0.044 Uiso 1 1 calc R . .
C38 C 0.1921(6) 0.8394(6) 0.9014(2) 0.0449(16) Uani 1 1 d . . .
C39 C 0.2766(7) 0.9432(6) 0.9035(3) 0.0550(19) Uani 1 1 d . . .
H39 H 0.3568 0.9608 0.9178 0.066 Uiso 1 1 calc R . .
C40 C 0.2425(8) 1.0205(7) 0.8844(3) 0.065(2) Uani 1 1 d . . .
H40 H 0.2999 1.0904 0.8859 0.078 Uiso 1 1 calc R . .
C41 C 0.1262(9) 0.9959(7) 0.8635(3) 0.072(2) Uani 1 1 d . . .
H41 H 0.1040 1.0495 0.8515 0.087 Uiso 1 1 calc R . .
C42 C 0.0402(9) 0.8917(8) 0.8598(4) 0.078(3) Uani 1 1 d . . .
H42 H -0.0394 0.8740 0.8443 0.093 Uiso 1 1 calc R . .
C43 C 0.0741(7) 0.8143(7) 0.8793(3) 0.063(2) Uani 1 1 d . . .
H43 H 0.0166 0.7443 0.8776 0.076 Uiso 1 1 calc R . .
C44 C 0.1035(7) 0.6209(6) 0.9186(3) 0.0522(17) Uani 1 1 d . . .
C45 C 0.0535(8) 0.5295(8) 0.8751(3) 0.081(3) Uani 1 1 d . . .
H45 H 0.0943 0.5196 0.8477 0.097 Uiso 1 1 calc R . .
C46 C -0.0611(11) 0.4513(10) 0.8732(4) 0.112(4) Uani 1 1 d U . .
H46 H -0.0980 0.3909 0.8430 0.134 Uiso 1 1 calc R . .
C47 C -0.1206(10) 0.4617(12) 0.9149(5) 0.118(5) Uani 1 1 d . . .
H47 H -0.1959 0.4082 0.9131 0.142 Uiso 1 1 calc R . .
C48 C -0.0689(11) 0.5498(11) 0.9581(5) 0.107(4) Uani 1 1 d . . .
H48 H -0.1082 0.5570 0.9866 0.128 Uiso 1 1 calc R . .
C49 C 0.0423(9) 0.6298(8) 0.9606(4) 0.084(3) Uani 1 1 d . . .
H49 H 0.0771 0.6905 0.9907 0.100 Uiso 1 1 calc R . .
C50 C 0.3219(6) 0.7843(6) 0.9896(2) 0.0451(16) Uani 1 1 d . . .
C51 C 0.3180(8) 0.8738(7) 1.0246(3) 0.063(2) Uani 1 1 d . . .
H51 H 0.2736 0.9116 1.0115 0.075 Uiso 1 1 calc R . .
C52 C 0.3795(8) 0.9090(8) 1.0793(3) 0.069(2) Uani 1 1 d . . .
H52 H 0.3784 0.9714 1.1021 0.083 Uiso 1 1 calc R . .
C53 C 0.4408(8) 0.8518(7) 1.0992(3) 0.067(2) Uani 1 1 d . . .
H53 H 0.4792 0.8724 1.1360 0.080 Uiso 1 1 calc R . .
C54 C 0.4452(8) 0.7635(7) 1.0643(3) 0.065(2) Uani 1 1 d . . .
H54 H 0.4881 0.7248 1.0777 0.078 Uiso 1 1 calc R . .
C55 C 0.3877(7) 0.7298(6) 1.0095(3) 0.0570(19) Uani 1 1 d . . .
H55 H 0.3938 0.6704 0.9864 0.068 Uiso 1 1 calc R . .
C56 C 0.5961(7) 0.6339(6) 0.9216(2) 0.0476(16) Uani 1 1 d . . .
C57 C 0.6597(10) 0.7466(8) 0.9452(3) 0.093(3) Uani 1 1 d . . .
H57 H 0.6540 0.7987 0.9258 0.112 Uiso 1 1 calc R . .
C58 C 0.7316(10) 0.7823(9) 0.9974(4) 0.102(3) Uani 1 1 d U . .
H58 H 0.7749 0.8581 1.0125 0.122 Uiso 1 1 calc R . .
C59 C 0.7395(9) 0.7074(9) 1.0270(3) 0.086(3) Uani 1 1 d . . .
H59 H 0.7909 0.7314 1.0612 0.103 Uiso 1 1 calc R . .
C60 C 0.6719(8) 0.5984(8) 1.0059(3) 0.073(2) Uani 1 1 d . . .
H60 H 0.6726 0.5476 1.0269 0.087 Uiso 1 1 calc R . .
C61 C 0.6004(7) 0.5602(7) 0.9528(3) 0.0568(19) Uani 1 1 d . . .
H61 H 0.5556 0.4843 0.9386 0.068 Uiso 1 1 calc R . .
C62 C 0.4356(6) 0.4459(5) 0.8338(2) 0.0424(15) Uani 1 1 d . . .
C63 C 0.3178(7) 0.3908(6) 0.8358(3) 0.0533(18) Uani 1 1 d . . .
H63 H 0.2751 0.4316 0.8485 0.064 Uiso 1 1 calc R . .
C64 C 0.2616(8) 0.2753(7) 0.8190(3) 0.073(2) Uani 1 1 d . . .
H64 H 0.1825 0.2390 0.8211 0.087 Uiso 1 1 calc R . .
C65 C 0.3240(10) 0.2155(7) 0.7994(3) 0.068(2) Uani 1 1 d . . .
H65 H 0.2863 0.1383 0.7878 0.081 Uiso 1 1 calc R . .
C66 C 0.4407(9) 0.2669(7) 0.7964(3) 0.065(2) Uani 1 1 d . . .
H66 H 0.4822 0.2256 0.7829 0.078 Uiso 1 1 calc R . .
C67 C 0.4962(8) 0.3824(6) 0.8141(3) 0.0548(18) Uani 1 1 d . . .
H67 H 0.5758 0.4180 0.8125 0.066 Uiso 1 1 calc R . .
C68 C 0.6074(5) 0.6374(5) 0.8091(2) 0.0381(14) Uani 1 1 d . . .
C69 C 0.5698(6) 0.6706(5) 0.7637(2) 0.0448(15) Uani 1 1 d . . .
H69 H 0.4982 0.6804 0.7592 0.054 Uiso 1 1 calc R . .
C70 C 0.6403(7) 0.6894(6) 0.7247(3) 0.059(2) Uani 1 1 d . . .
H70 H 0.6161 0.7112 0.6937 0.071 Uiso 1 1 calc R . .
C71 C 0.7479(8) 0.6748(7) 0.7330(4) 0.071(3) Uani 1 1 d . . .
H71 H 0.7945 0.6855 0.7068 0.086 Uiso 1 1 calc R . .
C72 C 0.7866(7) 0.6447(7) 0.7798(4) 0.069(2) Uani 1 1 d . . .
H72 H 0.8588 0.6363 0.7855 0.083 Uiso 1 1 calc R . .
C73 C 0.7154(6) 0.6279(6) 0.8172(3) 0.0580(19) Uani 1 1 d . . .
H73 H 0.7411 0.6094 0.8491 0.070 Uiso 1 1 calc R . .
C74 C 0.7127(13) 0.0048(12) 0.7648(6) 0.147(5) Uiso 1 1 d . . .
H74A H 0.7355 -0.0375 0.7371 0.220 Uiso 1 1 calc R . .
H74B H 0.7131 0.0713 0.7545 0.220 Uiso 1 1 calc R . .
H74C H 0.6340 -0.0391 0.7686 0.220 Uiso 1 1 calc R . .
C75 C 0.7984(7) 0.0353(7) 0.8178(3) 0.101(3) Uiso 1 1 d G . .
C76 C 0.7899(7) -0.0402(6) 0.8506(4) 0.117(4) Uiso 1 1 d G . .
H76 H 0.7395 -0.1148 0.8366 0.141 Uiso 1 1 calc R . .
C77 C 0.8568(9) -0.0041(8) 0.9041(4) 0.154(5) Uiso 1 1 d G . .
H77 H 0.8511 -0.0546 0.9260 0.185 Uiso 1 1 calc R . .
C78 C 0.9322(8) 0.1075(9) 0.9249(3) 0.148(5) Uiso 1 1 d G . .
H78 H 0.9770 0.1316 0.9607 0.178 Uiso 1 1 calc R . .
C79 C 0.9407(8) 0.1830(6) 0.8921(4) 0.148(5) Uiso 1 1 d G . .
H79 H 0.9912 0.2576 0.9061 0.177 Uiso 1 1 calc R . .
C80 C 0.8739(8) 0.1469(7) 0.8386(4) 0.134(5) Uiso 1 1 d G . .
H80 H 0.8795 0.1974 0.8167 0.161 Uiso 1 1 calc R . .
Cl1 Cl 0.7556(4) 0.3674(4) 0.72856(19) 0.1748(19) Uani 1 1 d D . .
C81 C 0.881(2) 0.341(4) 0.7146(13) 0.154(6) Uani 0.355(7) 1 d PDU A 1
H81A H 0.9099 0.3926 0.6920 0.184 Uiso 0.355(7) 1 calc PR A 1
H81B H 0.8415 0.2687 0.6885 0.184 Uiso 0.355(7) 1 calc PR A 1
Cl2 Cl 1.0170(11) 0.3308(8) 0.7426(5) 0.136(4) Uani 0.355(7) 1 d PDU A 1
C81' C 0.8972(13) 0.3895(10) 0.7138(10) 0.138(5) Uani 0.645(7) 1 d PDU A 2
H81C H 0.9092 0.4259 0.6837 0.165 Uiso 0.645(7) 1 calc PR A 2
H81D H 0.9606 0.4340 0.7457 0.165 Uiso 0.645(7) 1 calc PR A 2
Cl2' Cl 0.8910(6) 0.2556(5) 0.6959(3) 0.148(3) Uani 0.645(7) 1 d PDU A 2
O1 O 0.4337(4) 0.8436(3) 0.81334(14) 0.0366(9) Uani 1 1 d . . .
O2 O 0.3960(3) 0.8101(3) 0.71413(14) 0.0358(9) Uani 1 1 d . . .
O3 O 0.4055(4) 0.9831(4) 0.76942(17) 0.0489(11) Uani 1 1 d . . .
O4 O 0.2170(4) 0.6095(4) 0.76444(16) 0.0480(11) Uani 1 1 d . . .
O5 O 0.1290(4) 0.6324(4) 0.67862(15) 0.0416(10) Uani 1 1 d . . .
O6 O 0.0295(4) 0.6344(5) 0.7538(2) 0.0725(16) Uani 1 1 d . . .
P1 P 0.34658(13) 0.62209(12) 0.57853(5) 0.0279(3) Uani 1 1 d . . .
P2 P 0.19162(14) 0.87381(12) 0.59819(6) 0.0314(3) Uani 1 1 d . . .
P3 P 0.24130(16) 0.73145(15) 0.91773(6) 0.0412(4) Uani 1 1 d . . .
P4 P 0.50185(15) 0.59818(14) 0.85359(6) 0.0385(4) Uani 1 1 d . . .
S1 S 0.14314(13) 0.65935(14) 0.73795(6) 0.0388(4) Uani 1 1 d . . .
S2 S 0.37687(13) 0.86590(12) 0.76473(5) 0.0331(3) Uani 1 1 d . . .

loop_
_atom_site_aniso_label
_atom_site_aniso_U_11
_atom_site_aniso_U_22
_atom_site_aniso_U_33
_atom_site_aniso_U_23
_atom_site_aniso_U_13
_atom_site_aniso_U_12
Ag1 0.0349(3) 0.0331(3) 0.0260(2) 0.00512(17) 0.00707(17) 0.0180(2)
Ag2 0.0462(3) 0.0480(3) 0.0327(3) 0.0105(2) 0.0103(2) 0.0240(3)
C1 0.042(4) 0.057(4) 0.029(3) 0.007(3) 0.011(3) 0.031(3)
C2 0.030(3) 0.029(3) 0.032(3) 0.005(2) 0.004(2) 0.013(3)
C3 0.042(4) 0.038(4) 0.033(3) 0.006(3) 0.006(3) 0.014(3)
C4 0.057(4) 0.039(4) 0.036(3) 0.014(3) 0.000(3) 0.012(3)
C5 0.048(4) 0.036(4) 0.056(4) 0.019(3) -0.007(3) 0.012(3)
C6 0.041(4) 0.028(3) 0.070(5) 0.006(3) 0.010(3) 0.019(3)
C7 0.048(4) 0.034(3) 0.044(3) 0.010(3) 0.013(3) 0.021(3)
C8 0.036(3) 0.037(3) 0.020(2) 0.005(2) 0.003(2) 0.017(3)
C9 0.039(4) 0.039(4) 0.043(3) 0.002(3) 0.009(3) 0.019(3)
C10 0.036(4) 0.061(5) 0.045(4) 0.008(3) 0.009(3) 0.028(4)
C11 0.032(4) 0.047(4) 0.056(4) 0.012(3) 0.007(3) 0.009(3)
C12 0.034(4) 0.042(4) 0.076(5) 0.009(3) 0.006(3) 0.010(3)
C13 0.043(4) 0.037(4) 0.058(4) 0.003(3) 0.010(3) 0.020(3)
C14 0.033(3) 0.026(3) 0.028(3) 0.002(2) 0.004(2) 0.014(3)
C15 0.035(3) 0.036(3) 0.033(3) 0.003(3) 0.006(2) 0.014(3)
C16 0.048(4) 0.052(4) 0.023(3) 0.011(3) 0.011(3) 0.022(3)
C17 0.048(4) 0.042(4) 0.028(3) 0.003(3) 0.001(3) 0.020(3)
C18 0.039(4) 0.040(4) 0.046(4) 0.005(3) 0.001(3) 0.013(3)
C19 0.036(3) 0.044(4) 0.033(3) 0.009(3) 0.008(2) 0.013(3)
C20 0.039(3) 0.031(3) 0.038(3) 0.006(2) 0.009(3) 0.020(3)
C21 0.041(4) 0.041(4) 0.046(4) 0.008(3) 0.002(3) 0.009(3)
C22 0.047(4) 0.043(4) 0.063(5) 0.010(3) -0.004(3) 0.012(4)
C23 0.040(4) 0.032(4) 0.088(6) 0.016(4) 0.022(4) 0.011(3)
C24 0.056(5) 0.045(4) 0.061(4) 0.014(3) 0.027(4) 0.018(4)
C25 0.048(4) 0.039(4) 0.043(3) 0.010(3) 0.015(3) 0.020(3)
C26 0.035(3) 0.033(3) 0.035(3) 0.010(2) 0.005(2) 0.015(3)
C27 0.054(4) 0.045(4) 0.036(3) 0.007(3) 0.004(3) 0.026(3)
C28 0.074(5) 0.058(5) 0.032(3) 0.003(3) 0.003(3) 0.029(4)
C29 0.060(5) 0.046(4) 0.036(3) 0.012(3) -0.006(3) 0.011(4)
C30 0.047(4) 0.052(4) 0.056(4) 0.011(3) -0.007(3) 0.021(4)
C31 0.040(4) 0.041(4) 0.042(3) 0.007(3) -0.001(3) 0.016(3)
C32 0.035(3) 0.033(3) 0.029(3) 0.008(2) 0.002(2) 0.016(3)
C33 0.048(4) 0.033(3) 0.042(3) 0.009(3) 0.012(3) 0.017(3)
C34 0.063(5) 0.040(4) 0.050(4) 0.006(3) 0.017(3) 0.030(4)
C35 0.050(4) 0.054(4) 0.050(4) 0.005(3) 0.013(3) 0.029(4)
C36 0.033(3) 0.054(4) 0.052(4) 0.010(3) 0.014(3) 0.017(3)
C37 0.036(3) 0.038(4) 0.038(3) 0.011(3) 0.006(3) 0.017(3)
C38 0.057(4) 0.047(4) 0.032(3) 0.005(3) 0.015(3) 0.021(4)
C39 0.075(5) 0.050(4) 0.037(4) 0.004(3) 0.004(3) 0.027(4)
C40 0.083(6) 0.054(5) 0.061(5) 0.011(4) 0.005(4) 0.035(5)
C41 0.090(7) 0.059(6) 0.076(6) 0.012(4) 0.004(5) 0.046(5)
C42 0.074(6) 0.083(7) 0.082(6) 0.012(5) 0.003(5) 0.047(6)
C43 0.058(5) 0.066(5) 0.079(5) 0.026(4) 0.017(4) 0.034(4)
C44 0.053(4) 0.063(5) 0.043(4) 0.020(3) 0.013(3) 0.022(4)
C45 0.075(6) 0.080(6) 0.059(5) 0.012(5) 0.020(4) -0.003(5)
C46 0.105(7) 0.104(7) 0.076(6) 0.019(5) 0.011(5) -0.010(5)
C47 0.063(7) 0.143(12) 0.116(10) 0.064(9) 0.019(6) -0.011(7)
C48 0.082(8) 0.130(11) 0.108(9) 0.040(8) 0.040(7) 0.029(8)
C49 0.083(7) 0.075(6) 0.097(7) 0.029(5) 0.053(6) 0.021(5)
C50 0.057(4) 0.050(4) 0.030(3) 0.008(3) 0.010(3) 0.024(4)
C51 0.088(6) 0.079(6) 0.037(4) 0.010(4) 0.014(4) 0.052(5)
C52 0.085(6) 0.084(6) 0.042(4) 0.003(4) 0.014(4) 0.045(5)
C53 0.083(6) 0.077(6) 0.037(4) 0.011(4) 0.007(4) 0.031(5)
C54 0.082(6) 0.062(5) 0.049(4) 0.015(4) -0.002(4) 0.033(5)
C55 0.077(5) 0.056(5) 0.037(4) 0.006(3) 0.000(3) 0.033(4)
C56 0.063(5) 0.049(4) 0.033(3) 0.006(3) 0.005(3) 0.028(4)
C57 0.147(10) 0.062(6) 0.047(5) 0.004(4) -0.017(5) 0.033(6)
C58 0.118(7) 0.081(6) 0.075(5) 0.003(5) -0.012(5) 0.023(5)
C59 0.100(8) 0.086(7) 0.046(5) 0.001(5) -0.014(5) 0.025(6)
C60 0.091(7) 0.086(7) 0.046(4) 0.027(4) 0.000(4) 0.041(6)
C61 0.063(5) 0.057(5) 0.045(4) 0.016(3) 0.002(3) 0.021(4)
C62 0.054(4) 0.044(4) 0.026(3) 0.014(3) 0.003(3) 0.016(3)
C63 0.062(5) 0.046(4) 0.043(4) 0.005(3) 0.003(3) 0.017(4)
C64 0.074(6) 0.049(5) 0.065(5) 0.008(4) -0.003(4) -0.001(5)
C65 0.113(8) 0.050(5) 0.035(4) 0.008(3) -0.005(4) 0.034(5)
C66 0.106(7) 0.057(5) 0.043(4) 0.011(4) 0.011(4) 0.046(5)
C67 0.075(5) 0.051(5) 0.050(4) 0.012(3) 0.017(4) 0.037(4)
C68 0.034(3) 0.043(4) 0.034(3) 0.003(3) 0.005(2) 0.015(3)
C69 0.042(4) 0.045(4) 0.036(3) 0.001(3) 0.007(3) 0.007(3)
C70 0.065(5) 0.049(4) 0.042(4) -0.002(3) 0.018(3) 0.002(4)
C71 0.064(5) 0.051(5) 0.079(6) -0.009(4) 0.047(5) 0.000(4)
C72 0.050(5) 0.063(5) 0.092(6) 0.007(5) 0.035(4) 0.019(4)
C73 0.046(4) 0.055(5) 0.066(5) 0.001(4) 0.005(3) 0.020(4)
Cl1 0.173(4) 0.130(3) 0.163(4) -0.031(3) -0.034(3) 0.049(3)
C81 0.178(8) 0.135(8) 0.165(8) 0.044(7) 0.061(7) 0.070(7)
Cl2 0.195(7) 0.088(5) 0.161(6) 0.027(4) 0.096(5) 0.077(5)
C81' 0.172(8) 0.121(8) 0.152(7) 0.061(6) 0.059(6) 0.074(6)
Cl2' 0.166(5) 0.120(4) 0.194(5) 0.056(4) 0.099(4) 0.069(4)
O1 0.037(2) 0.041(2) 0.0262(19) 0.0044(17) 0.0011(16) 0.013(2)
O2 0.032(2) 0.046(3) 0.0235(18) -0.0015(17) 0.0077(16) 0.013(2)
O3 0.066(3) 0.036(3) 0.039(2) 0.0045(19) 0.003(2) 0.019(2)
O4 0.056(3) 0.045(3) 0.037(2) 0.011(2) -0.001(2) 0.016(2)
O5 0.040(2) 0.051(3) 0.0241(19) 0.0067(18) 0.0052(17) 0.008(2)
O6 0.038(3) 0.095(4) 0.069(3) 0.007(3) 0.031(2) 0.006(3)
P1 0.0321(8) 0.0300(8) 0.0237(7) 0.0037(6) 0.0066(6) 0.0154(7)
P2 0.0348(8) 0.0309(8) 0.0299(7) 0.0066(6) 0.0049(6) 0.0157(7)
P3 0.0508(10) 0.0467(10) 0.0312(8) 0.0100(7) 0.0131(7) 0.0233(9)
P4 0.0447(10) 0.0438(10) 0.0299(8) 0.0087(7) 0.0059(7) 0.0215(8)
S1 0.0295(8) 0.0544(10) 0.0283(7) 0.0084(7) 0.0084(6) 0.0118(7)
S2 0.0368(8) 0.0362(8) 0.0243(7) 0.0043(6) 0.0037(6) 0.0146(7)

loop_
_atom_type_symbol
_atom_type_description
_atom_type_scat_dispersion_real
_atom_type_scat_dispersion_imag
_atom_type_scat_source
C C 0.0033 0.0016 'International Tables Vol C Tables 4.2.6.8 and 6.1.1.4'
H H 0.0000 0.0000 'International Tables Vol C Tables 4.2.6.8 and 6.1.1.4'
O O 0.0106 0.0060 'International Tables Vol C Tables 4.2.6.8 and 6.1.1.4'
P P 0.1023 0.0942 'International Tables Vol C Tables 4.2.6.8 and 6.1.1.4'
S S 0.1246 0.1234 'International Tables Vol C Tables 4.2.6.8 and 6.1.1.4'
Ag Ag -0.8971 1.1015 'International Tables Vol C Tables 4.2.6.8 and 6.1.1.4'
Cl Cl 0.1484 0.1585 'International Tables Vol C Tables 4.2.6.8 and 6.1.1.4'

loop_
_geom_angle_atom_site_label_1
_geom_angle_atom_site_label_2
_geom_angle_atom_site_label_3
_geom_angle
O5 Ag1 P2 112.60(11)
O5 Ag1 P1 110.98(11)
P2 Ag1 P1 130.25(5)
O5 Ag1 O2 81.74(13)
P2 Ag1 O2 110.06(11)
P1 Ag1 O2 98.74(10)
P4 Ag2 P3 137.42(6)
P4 Ag2 O1 105.94(11)
P3 Ag2 O1 105.85(10)
P4 Ag2 O4 108.53(12)
P3 Ag2 O4 104.14(12)
O1 Ag2 O4 80.25(14)
S1 C1 S2 117.5(3)
S1 C1 H1A 107.9
S2 C1 H1A 107.9
S1 C1 H1B 107.9
S2 C1 H1B 107.9
H1A C1 H1B 107.2
C7 C2 C3 119.0(5)
C7 C2 P1 123.3(4)
C3 C2 P1 117.6(4)
C4 C3 C2 120.9(6)
C4 C3 H3 119.5
C2 C3 H3 119.5
C3 C4 C5 119.3(6)
C3 C4 H4 120.4
C5 C4 H4 120.4
C6 C5 C4 120.7(6)
C6 C5 H5 119.7
C4 C5 H5 119.7
C5 C6 C7 120.4(6)
C5 C6 H6 119.8
C7 C6 H6 119.8
C2 C7 C6 119.6(6)
C2 C7 H7 120.2
C6 C7 H7 120.2
C13 C8 C9 117.8(6)
C13 C8 P1 118.5(4)
C9 C8 P1 123.7(5)
C10 C9 C8 120.8(6)
C10 C9 H9 119.6
C8 C9 H9 119.6
C9 C10 C11 120.4(6)
C9 C10 H10 119.8
C11 C10 H10 119.8
C12 C11 C10 120.6(6)
C12 C11 H11 119.7
C10 C11 H11 119.7
C11 C12 C13 119.2(7)
C11 C12 H12 120.4
C13 C12 H12 120.4
C8 C13 C12 121.3(6)
C8 C13 H13 119.4
C12 C13 H13 119.4
C19 C14 C15 119.1(5)
C19 C14 P1 117.2(4)
C15 C14 P1 123.5(4)
C14 C15 C16 119.7(6)
C14 C15 H15 120.2
C16 C15 H15 120.2
C17 C16 C15 120.5(5)
C17 C16 H16 119.7
C15 C16 H16 119.7
C16 C17 C18 120.3(5)
C16 C17 H17 119.8
C18 C17 H17 119.8
C17 C18 C19 119.9(6)
C17 C18 H18 120.0
C19 C18 H18 120.0
C14 C19 C18 120.4(5)
C14 C19 H19 119.8
C18 C19 H19 119.8
C25 C20 C21 119.0(6)
C25 C20 P2 124.1(5)
C21 C20 P2 116.5(5)
C22 C21 C20 120.1(6)
C22 C21 H21 119.9
C20 C21 H21 119.9
C21 C22 C23 119.6(7)
C21 C22 H22 120.2
C23 C22 H22 120.2
C24 C23 C22 121.3(7)
C24 C23 H23 119.4
C22 C23 H23 119.4
C23 C24 C25 119.7(7)
C23 C24 H24 120.2
C25 C24 H24 120.2
C20 C25 C24 120.4(6)
C20 C25 H25 119.8
C24 C25 H25 119.8
C31 C26 C27 118.7(5)
C31 C26 P2 122.9(5)
C27 C26 P2 118.4(4)
C28 C27 C26 120.4(6)
C28 C27 H27 119.8
C26 C27 H27 119.8
C29 C28 C27 120.1(6)
C29 C28 H28 119.9
C27 C28 H28 119.9
C28 C29 C30 120.6(6)
C28 C29 H29 119.7
C30 C29 H29 119.7
C29 C30 C31 119.5(6)
C29 C30 H30 120.2
C31 C30 H30 120.2
C26 C31 C30 120.6(6)
C26 C31 H31 119.7
C30 C31 H31 119.7
C37 C32 C33 119.1(5)
C37 C32 P2 119.4(4)
C33 C32 P2 121.5(5)
C34 C33 C32 119.1(6)
C34 C33 H33 120.4
C32 C33 H33 120.4
C35 C34 C33 121.5(6)
C35 C34 H34 119.3
C33 C34 H34 119.3
C36 C35 C34 119.1(6)
C36 C35 H35 120.5
C34 C35 H35 120.5
C35 C36 C37 120.3(6)
C35 C36 H36 119.8
C37 C36 H36 119.8
C36 C37 C32 120.9(6)
C36 C37 H37 119.6
C32 C37 H37 119.6
C43 C38 C39 119.1(7)
C43 C38 P3 121.0(6)
C39 C38 P3 119.2(5)
C40 C39 C38 120.1(8)
C40 C39 H39 120.0
C38 C39 H39 120.0
C41 C40 C39 120.5(8)
C41 C40 H40 119.7
C39 C40 H40 119.7
C40 C41 C42 120.5(8)
C40 C41 H41 119.7
C42 C41 H41 119.7
C43 C42 C41 119.0(8)
C43 C42 H42 120.5
C41 C42 H42 120.5
C38 C43 C42 120.7(8)
C38 C43 H43 119.6
C42 C43 H43 119.6
C45 C44 C49 119.3(8)
C45 C44 P3 119.1(6)
C49 C44 P3 121.5(6)
C44 C45 C46 118.1(9)
C44 C45 H45 120.9
C46 C45 H45 120.9
C47 C46 C45 121.8(10)
C47 C46 H46 119.1
C45 C46 H46 119.1
C48 C47 C46 119.5(11)
C48 C47 H47 120.3
C46 C47 H47 120.3
C47 C48 C49 120.3(11)
C47 C48 H48 119.9
C49 C48 H48 119.9
C48 C49 C44 121.1(10)
C48 C49 H49 119.5
C44 C49 H49 119.5
C55 C50 C51 118.6(6)
C55 C50 P3 117.7(5)
C51 C50 P3 123.7(5)
C50 C51 C52 121.2(7)
C50 C51 H51 119.4
C52 C51 H51 119.4
C53 C52 C51 119.8(7)
C53 C52 H52 120.1
C51 C52 H52 120.1
C52 C53 C54 118.8(7)
C52 C53 H53 120.6
C54 C53 H53 120.6
C53 C54 C55 122.0(7)
C53 C54 H54 119.0
C55 C54 H54 119.0
C50 C55 C54 119.6(7)
C50 C55 H55 120.2
C54 C55 H55 120.2
C61 C56 C57 118.0(6)
C61 C56 P4 125.5(6)
C57 C56 P4 116.2(5)
C58 C57 C56 120.6(8)
C58 C57 H57 119.7
C56 C57 H57 119.7
C59 C58 C57 120.7(10)
C59 C58 H58 119.7
C57 C58 H58 119.7
C60 C59 C58 119.1(8)
C60 C59 H59 120.4
C58 C59 H59 120.4
C59 C60 C61 121.1(8)
C59 C60 H60 119.4
C61 C60 H60 119.4
C56 C61 C60 120.2(7)
C56 C61 H61 119.9
C60 C61 H61 119.9
C63 C62 C67 117.9(7)
C63 C62 P4 118.8(5)
C67 C62 P4 123.2(6)
C62 C63 C64 121.2(8)
C62 C63 H63 119.4
C64 C63 H63 119.4
C65 C64 C63 119.3(9)
C65 C64 H64 120.4
C63 C64 H64 120.4
C66 C65 C64 121.4(8)
C66 C65 H65 119.3
C64 C65 H65 119.3
C65 C66 C67 118.6(8)
C65 C66 H66 120.7
C67 C66 H66 120.7
C62 C67 C66 121.7(8)
C62 C67 H67 119.2
C66 C67 H67 119.2
C73 C68 C69 120.5(6)
C73 C68 P4 122.9(5)
C69 C68 P4 116.5(5)
C68 C69 C70 119.4(7)
C68 C69 H69 120.3
C70 C69 H69 120.3
C69 C70 C71 118.9(7)
C69 C70 H70 120.5
C71 C70 H70 120.5
C72 C71 C70 121.1(7)
C72 C71 H71 119.4
C70 C71 H71 119.4
C73 C72 C71 118.2(8)
C73 C72 H72 120.9
C71 C72 H72 120.9
C72 C73 C68 121.9(8)
C72 C73 H73 119.1
C68 C73 H73 119.1
C75 C74 H74A 109.5
C75 C74 H74B 109.5
H74A C74 H74B 109.5
C75 C74 H74C 109.5
H74A C74 H74C 109.5
H74B C74 H74C 109.5
C76 C75 C80 120.0
C76 C75 C74 121.2(9)
C80 C75 C74 117.8(9)
C77 C76 C75 120.0
C77 C76 H76 120.0
C75 C76 H76 120.0
C76 C77 C78 120.0
C76 C77 H77 120.0
C78 C77 H77 120.0
C79 C78 C77 120.0
C79 C78 H78 120.0
C77 C78 H78 120.0
C80 C79 C78 120.0
C80 C79 H79 120.0
C78 C79 H79 120.0
C79 C80 C75 120.0
C79 C80 H80 120.0
C75 C80 H80 120.0
C81' Cl1 C81 19.9(17)
Cl1 C81 Cl2 146.3(19)
Cl1 C81 H81A 100.3
Cl2 C81 H81A 100.3
Cl1 C81 H81B 100.3
Cl2 C81 H81B 100.3
H81A C81 H81B 104.2
Cl2' C81' Cl1 102.5(7)
Cl2' C81' H81C 111.3
Cl1 C81' H81C 111.3
Cl2' C81' H81D 111.3
Cl1 C81' H81D 111.3
H81C C81' H81D 109.2
S2 O1 Ag2 128.7(2)
S2 O2 Ag1 125.8(2)
S1 O4 Ag2 128.7(3)
S1 O5 Ag1 127.9(2)
C8 P1 C2 106.1(3)
C8 P1 C14 105.5(2)
C2 P1 C14 104.0(2)
C8 P1 Ag1 109.47(18)
C2 P1 Ag1 115.86(18)
C14 P1 Ag1 115.10(18)
C20 P2 C26 105.3(3)
C20 P2 C32 105.2(3)
C26 P2 C32 104.5(3)
C20 P2 Ag1 107.16(18)
C26 P2 Ag1 113.17(19)
C32 P2 Ag1 120.29(18)
C44 P3 C38 102.8(3)
C44 P3 C50 104.7(3)
C38 P3 C50 105.6(3)
C44 P3 Ag2 116.0(2)
C38 P3 Ag2 112.3(2)
C50 P3 Ag2 114.2(2)
C56 P4 C68 104.3(3)
C56 P4 C62 105.1(3)
C68 P4 C62 104.3(3)
C56 P4 Ag2 111.0(2)
C68 P4 Ag2 116.8(2)
C62 P4 Ag2 114.3(2)
O6 S1 O5 111.8(3)
O6 S1 O4 113.7(3)
O5 S1 O4 111.6(3)
O6 S1 C1 104.7(3)
O5 S1 C1 107.1(3)
O4 S1 C1 107.5(3)
O3 S2 O2 113.6(3)
O3 S2 O1 112.8(3)
O2 S2 O1 112.3(2)
O3 S2 C1 104.3(3)
O2 S2 C1 106.4(3)
O1 S2 C1 106.6(3)

loop_
_geom_bond_atom_site_label_1
_geom_bond_atom_site_label_2
_geom_bond_distance
Ag1 O5 2.367(4)
Ag1 P2 2.4203(16)
Ag1 P1 2.4250(15)
Ag1 O2 2.465(4)
Ag2 P4 2.4257(17)
Ag2 P3 2.4418(17)
Ag2 O1 2.461(4)
Ag2 O4 2.461(4)
C1 S1 1.784(7)
C1 S2 1.793(6)
C1 H1A 0.9700
C1 H1B 0.9700
C2 C7 1.385(8)
C2 C3 1.401(8)
C2 P1 1.823(6)
C3 C4 1.375(8)
C3 H3 0.9300
C4 C5 1.389(9)
C4 H4 0.9300
C5 C6 1.363(9)
C5 H5 0.9300
C6 C7 1.398(8)
C6 H6 0.9300
C7 H7 0.9300
C8 C13 1.381(8)
C8 C9 1.406(8)
C8 P1 1.822(6)
C9 C10 1.371(9)
C9 H9 0.9300
C10 C11 1.377(9)
C10 H10 0.9300
C11 C12 1.366(9)
C11 H11 0.9300
C12 C13 1.406(9)
C12 H12 0.9300
C13 H13 0.9300
C14 C19 1.385(8)
C14 C15 1.387(8)
C14 P1 1.826(5)
C15 C16 1.414(8)
C15 H15 0.9300
C16 C17 1.358(9)
C16 H16 0.9300
C17 C18 1.376(9)
C17 H17 0.9300
C18 C19 1.402(8)
C18 H18 0.9300
C19 H19 0.9300
C20 C25 1.387(8)
C20 C21 1.406(8)
C20 P2 1.820(6)
C21 C22 1.380(10)
C21 H21 0.9300
C22 C23 1.386(10)
C22 H22 0.9300
C23 C24 1.360(10)
C23 H23 0.9300
C24 C25 1.394(9)
C24 H24 0.9300
C25 H25 0.9300
C26 C31 1.385(8)
C26 C27 1.395(8)
C26 P2 1.822(6)
C27 C28 1.384(9)
C27 H27 0.9300
C28 C29 1.361(10)
C28 H28 0.9300
C29 C30 1.385(10)
C29 H29 0.9300
C30 C31 1.386(9)
C30 H30 0.9300
C31 H31 0.9300
C32 C37 1.385(8)
C32 C33 1.400(8)
C32 P2 1.822(6)
C33 C34 1.385(8)
C33 H33 0.9300
C34 C35 1.383(10)
C34 H34 0.9300
C35 C36 1.377(9)
C35 H35 0.9300
C36 C37 1.384(8)
C36 H36 0.9300
C37 H37 0.9300
C38 C43 1.377(10)
C38 C39 1.379(10)
C38 P3 1.830(7)
C39 C40 1.374(10)
C39 H39 0.9300
C40 C41 1.352(12)
C40 H40 0.9300
C41 C42 1.380(13)
C41 H41 0.9300
C42 C43 1.378(11)
C42 H42 0.9300
C43 H43 0.9300
C44 C45 1.371(11)
C44 C49 1.396(10)
C44 P3 1.801(8)
C45 C46 1.403(13)
C45 H45 0.9300
C46 C47 1.380(16)
C46 H46 0.9300
C47 C48 1.342(16)
C47 H47 0.9300
C48 C49 1.379(14)
C48 H48 0.9300
C49 H49 0.9300
C50 C55 1.367(9)
C50 C51 1.374(9)
C50 P3 1.832(6)
C51 C52 1.396(10)
C51 H51 0.9300
C52 C53 1.356(11)
C52 H52 0.9300
C53 C54 1.363(11)
C53 H53 0.9300
C54 C55 1.384(9)
C54 H54 0.9300
C55 H55 0.9300
C56 C61 1.368(9)
C56 C57 1.386(11)
C56 P4 1.820(6)
C57 C58 1.385(12)
C57 H57 0.9300
C58 C59 1.363(13)
C58 H58 0.9300
C59 C60 1.345(12)
C59 H59 0.9300
C60 C61 1.400(10)
C60 H60 0.9300
C61 H61 0.9300
C62 C63 1.378(10)
C62 C67 1.387(9)
C62 P4 1.829(7)
C63 C64 1.391(10)
C63 H63 0.9300
C64 C65 1.369(12)
C64 H64 0.9300
C65 C66 1.367(12)
C65 H65 0.9300
C66 C67 1.392(11)
C66 H66 0.9300
C67 H67 0.9300
C68 C73 1.371(9)
C68 C69 1.380(9)
C68 P4 1.826(6)
C69 C70 1.398(9)
C69 H69 0.9300
C70 C71 1.399(12)
C70 H70 0.9300
C71 C72 1.392(12)
C71 H71 0.9300
C72 C73 1.368(11)
C72 H72 0.9300
C73 H73 0.9300
C74 C75 1.481(15)
C74 H74A 0.9600
C74 H74B 0.9600
C74 H74C 0.9600
C75 C76 1.3900
C75 C80 1.3900
C76 C77 1.3900
C76 H76 0.9300
C77 C78 1.3900
C77 H77 0.9300
C78 C79 1.3900
C78 H78 0.9300
C79 C80 1.3900
C79 H79 0.9300
C80 H80 0.9300
Cl1 C81' 1.762(10)
Cl1 C81 1.772(10)
C81 Cl2 1.782(10)
C81 H81A 0.9700
C81 H81B 0.9700
C81' Cl2' 1.725(9)
C81' H81C 0.9700
C81' H81D 0.9700
O1 S2 1.460(4)
O2 S2 1.459(4)
O3 S2 1.444(4)
O4 S1 1.460(5)
O5 S1 1.454(4)
O6 S1 1.444(5)

loop_
_geom_torsion_atom_site_label_1
_geom_torsion_atom_site_label_2
_geom_torsion_atom_site_label_3
_geom_torsion_atom_site_label_4
_geom_torsion
C7 C2 C3 C4 3.0(9)
P1 C2 C3 C4 -174.4(5)
C2 C3 C4 C5 -1.6(10)
C3 C4 C5 C6 -0.6(10)
C4 C5 C6 C7 1.3(10)
C3 C2 C7 C6 -2.3(9)
P1 C2 C7 C6 175.0(5)
C5 C6 C7 C2 0.2(10)
C13 C8 C9 C10 -2.5(8)
P1 C8 C9 C10 179.1(5)
C8 C9 C10 C11 1.6(9)
C9 C10 C11 C12 -0.2(10)
C10 C11 C12 C13 -0.3(11)
C9 C8 C13 C12 2.0(9)
P1 C8 C13 C12 -179.4(5)
C11 C12 C13 C8 -0.7(10)
C19 C14 C15 C16 -0.2(8)
P1 C14 C15 C16 -175.2(4)
C14 C15 C16 C17 0.5(9)
C15 C16 C17 C18 -0.2(9)
C16 C17 C18 C19 -0.2(9)
C15 C14 C19 C18 -0.2(9)
P1 C14 C19 C18 175.1(5)
C17 C18 C19 C14 0.4(9)
C25 C20 C21 C22 0.4(9)
P2 C20 C21 C22 173.5(5)
C20 C21 C22 C23 -0.3(10)
C21 C22 C23 C24 -0.1(11)
C22 C23 C24 C25 0.5(10)
C21 C20 C25 C24 -0.1(9)
P2 C20 C25 C24 -172.6(5)
C23 C24 C25 C20 -0.3(10)
C31 C26 C27 C28 0.3(10)
P2 C26 C27 C28 178.9(5)
C26 C27 C28 C29 -1.8(11)
C27 C28 C29 C30 2.3(12)
C28 C29 C30 C31 -1.2(11)
C27 C26 C31 C30 0.8(10)
P2 C26 C31 C30 -177.8(5)
C29 C30 C31 C26 -0.3(11)
C37 C32 C33 C34 0.7(9)
P2 C32 C33 C34 -179.2(5)
C32 C33 C34 C35 -0.2(10)
C33 C34 C35 C36 -0.2(10)
C34 C35 C36 C37 0.1(10)
C35 C36 C37 C32 0.5(9)
C33 C32 C37 C36 -0.9(9)
P2 C32 C37 C36 179.0(5)
C43 C38 C39 C40 0.9(10)
P3 C38 C39 C40 171.3(5)
C38 C39 C40 C41 0.0(11)
C39 C40 C41 C42 -1.6(13)
C40 C41 C42 C43 2.1(13)
C39 C38 C43 C42 -0.4(11)
P3 C38 C43 C42 -170.6(6)
C41 C42 C43 C38 -1.1(13)
C49 C44 C45 C46 3.6(14)
P3 C44 C45 C46 -171.8(8)
C44 C45 C46 C47 -3.3(18)
C45 C46 C47 C48 1(2)
C46 C47 C48 C49 1(2)
C47 C48 C49 C44 -0.2(18)
C45 C44 C49 C48 -1.9(14)
P3 C44 C49 C48 173.4(8)
C55 C50 C51 C52 0.0(12)
P3 C50 C51 C52 178.7(7)
C50 C51 C52 C53 -2.4(14)
C51 C52 C53 C54 2.8(14)
C52 C53 C54 C55 -0.9(14)
C51 C50 C55 C54 2.0(12)
P3 C50 C55 C54 -176.8(6)
C53 C54 C55 C50 -1.6(13)
C61 C56 C57 C58 4.3(15)
P4 C56 C57 C58 178.4(9)
C56 C57 C58 C59 -1.2(18)
C57 C58 C59 C60 -3.3(18)
C58 C59 C60 C61 4.6(16)
C57 C56 C61 C60 -3.0(12)
P4 C56 C61 C60 -176.5(6)
C59 C60 C61 C56 -1.4(13)
C67 C62 C63 C64 0.7(10)
P4 C62 C63 C64 177.3(5)
C62 C63 C64 C65 -1.1(11)
C63 C64 C65 C66 0.6(11)
C64 C65 C66 C67 0.3(11)
C63 C62 C67 C66 0.2(10)
P4 C62 C67 C66 -176.2(5)
C65 C66 C67 C62 -0.7(10)
C73 C68 C69 C70 3.0(10)
P4 C68 C69 C70 -172.7(5)
C68 C69 C70 C71 -0.5(10)
C69 C70 C71 C72 -1.5(11)
C70 C71 C72 C73 1.1(12)
C71 C72 C73 C68 1.5(12)
C69 C68 C73 C72 -3.6(11)
P4 C68 C73 C72 171.9(6)
C80 C75 C76 C77 0.0
C74 C75 C76 C77 -168.3(10)
C75 C76 C77 C78 0.0
C76 C77 C78 C79 0.0
C77 C78 C79 C80 0.0
C78 C79 C80 C75 0.0
C76 C75 C80 C79 0.0
C74 C75 C80 C79 168.7(10)
C81' Cl1 C81 Cl2 97(8)
C81 Cl1 C81' Cl2' 13(4)
P4 Ag2 O1 S2 120.8(3)
P3 Ag2 O1 S2 -87.9(3)
O4 Ag2 O1 S2 14.2(3)
O5 Ag1 O2 S2 -56.2(3)
P2 Ag1 O2 S2 55.0(3)
P1 Ag1 O2 S2 -166.3(3)
P4 Ag2 O4 S1 -156.7(3)
P3 Ag2 O4 S1 51.0(4)
O1 Ag2 O4 S1 -53.0(3)
P2 Ag1 O5 S1 -88.7(3)
P1 Ag1 O5 S1 115.9(3)
O2 Ag1 O5 S1 19.6(3)
C13 C8 P1 C2 -138.7(5)
C9 C8 P1 C2 39.8(5)
C13 C8 P1 C14 111.4(5)
C9 C8 P1 C14 -70.2(5)
C13 C8 P1 Ag1 -13.0(5)
C9 C8 P1 Ag1 165.4(4)
C7 C2 P1 C8 -73.4(6)
C3 C2 P1 C8 103.9(5)
C7 C2 P1 C14 37.6(6)
C3 C2 P1 C14 -145.1(5)
C7 C2 P1 Ag1 164.9(4)
C3 C2 P1 Ag1 -17.7(5)
C19 C14 P1 C8 -179.6(4)
C15 C14 P1 C8 -4.5(5)
C19 C14 P1 C2 69.0(5)
C15 C14 P1 C2 -115.9(5)
C19 C14 P1 Ag1 -58.8(5)
C15 C14 P1 Ag1 116.3(4)
O5 Ag1 P1 C8 -138.2(2)
P2 Ag1 P1 C8 72.05(19)
O2 Ag1 P1 C8 -53.7(2)
O5 Ag1 P1 C2 -18.3(2)
P2 Ag1 P1 C2 -168.1(2)
O2 Ag1 P1 C2 66.1(2)
O5 Ag1 P1 C14 103.2(2)
P2 Ag1 P1 C14 -46.5(2)
O2 Ag1 P1 C14 -172.3(2)
C25 C20 P2 C26 -6.9(6)
C21 C20 P2 C26 -179.6(4)
C25 C20 P2 C32 -117.1(5)
C21 C20 P2 C32 70.2(5)
C25 C20 P2 Ag1 113.8(5)
C21 C20 P2 Ag1 -58.9(5)
C31 C26 P2 C20 -95.8(6)
C27 C26 P2 C20 85.6(5)
C31 C26 P2 C32 14.8(6)
C27 C26 P2 C32 -163.8(5)
C31 C26 P2 Ag1 147.5(5)
C27 C26 P2 Ag1 -31.1(6)
C37 C32 P2 C20 -160.8(4)
C33 C32 P2 C20 19.1(5)
C37 C32 P2 C26 88.5(5)
C33 C32 P2 C26 -91.6(5)
C37 C32 P2 Ag1 -40.0(5)
C33 C32 P2 Ag1 139.9(4)
O5 Ag1 P2 C20 149.2(2)
P1 Ag1 P2 C20 -61.4(2)
O2 Ag1 P2 C20 60.0(2)
O5 Ag1 P2 C26 -95.2(2)
P1 Ag1 P2 C26 54.2(2)
O2 Ag1 P2 C26 175.6(2)
O5 Ag1 P2 C32 29.3(3)
P1 Ag1 P2 C32 178.7(2)
O2 Ag1 P2 C32 -59.9(2)
C45 C44 P3 C38 104.2(7)
C49 C44 P3 C38 -71.1(7)
C45 C44 P3 C50 -145.6(7)
C49 C44 P3 C50 39.1(8)
C45 C44 P3 Ag2 -18.8(8)
C49 C44 P3 Ag2 165.9(6)
C43 C38 P3 C44 -17.3(6)
C39 C38 P3 C44 172.5(5)
C43 C38 P3 C50 -126.8(6)
C39 C38 P3 C50 63.0(6)
C43 C38 P3 Ag2 108.1(6)
C39 C38 P3 Ag2 -62.0(5)
C55 C50 P3 C44 84.0(7)
C51 C50 P3 C44 -94.7(7)
C55 C50 P3 C38 -167.9(6)
C51 C50 P3 C38 13.4(8)
C55 C50 P3 Ag2 -44.0(7)
C51 C50 P3 Ag2 137.3(6)
P4 Ag2 P3 C44 -83.6(3)
O1 Ag2 P3 C44 139.4(3)
O4 Ag2 P3 C44 55.7(3)
P4 Ag2 P3 C38 158.5(3)
O1 Ag2 P3 C38 21.6(3)
O4 Ag2 P3 C38 -62.1(3)
P4 Ag2 P3 C50 38.3(3)
O1 Ag2 P3 C50 -98.6(3)
O4 Ag2 P3 C50 177.7(3)
C61 C56 P4 C68 -117.5(7)
C57 C56 P4 C68 68.9(7)
C61 C56 P4 C62 -8.1(7)
C57 C56 P4 C62 178.3(7)
C61 C56 P4 Ag2 115.9(6)
C57 C56 P4 Ag2 -57.7(7)
C73 C68 P4 C56 34.6(6)
C69 C68 P4 C56 -149.8(5)
C73 C68 P4 C62 -75.4(6)
C69 C68 P4 C62 100.2(5)
C73 C68 P4 Ag2 157.5(5)
C69 C68 P4 Ag2 -26.9(6)
C63 C62 P4 C56 104.4(5)
C67 C62 P4 C56 -79.2(6)
C63 C62 P4 C68 -146.2(5)
C67 C62 P4 C68 30.2(6)
C63 C62 P4 Ag2 -17.6(5)
C67 C62 P4 Ag2 158.8(5)
P3 Ag2 P4 C56 -34.0(3)
O1 Ag2 P4 C56 103.0(3)
O4 Ag2 P4 C56 -172.2(3)
P3 Ag2 P4 C68 -153.3(2)
O1 Ag2 P4 C68 -16.3(2)
O4 Ag2 P4 C68 68.5(3)
P3 Ag2 P4 C62 84.7(2)
O1 Ag2 P4 C62 -138.4(2)
O4 Ag2 P4 C62 -53.5(2)
Ag1 O5 S1 O6 142.0(4)
Ag1 O5 S1 O4 -89.5(4)
Ag1 O5 S1 C1 27.9(4)
Ag2 O4 S1 O6 -86.1(4)
Ag2 O4 S1 O5 146.3(3)
Ag2 O4 S1 C1 29.2(4)
S2 C1 S1 O6 164.6(4)
S2 C1 S1 O5 -76.6(4)
S2 C1 S1 O4 43.4(4)
Ag1 O2 S2 O3 -85.1(3)
Ag1 O2 S2 O1 145.4(3)
Ag1 O2 S2 C1 29.1(4)
Ag2 O1 S2 O3 146.1(3)
Ag2 O1 S2 O2 -83.9(3)
Ag2 O1 S2 C1 32.2(3)
S1 C1 S2 O3 164.4(3)
S1 C1 S2 O2 44.0(4)
S1 C1 S2 O1 -76.1(4)
